data_1548094
loop_
_publ_author_name
'David M. King'
'Peter A. Cleaves'
'Ashley J. Wooles'
'Benedict M. Gardner'
'Nicholas F. Chilton'
'Floriana Tuna'
'William Lewis'
'Eric J. L. McInnes'
'Stephen T. Liddle'

_publ_section_title
;
 Molecular and electronic structure of terminal and alkali metal-capped
 uranium(V) nitride complexes
;
_journal_name_full 'Nature Communications'
_journal_page_first 13773
_journal_paper_doi 10.1038/ncomms13773
_journal_volume 7
_journal_year 2016
_chemical_formula_moiety 'C45 H99 Cs N5 O6 Si3 U'
_chemical_formula_sum 'C45 H99 Cs N5 O6 Si3 U'
_chemical_formula_weight 1261.50
_space_group_crystal_system monoclinic
_space_group_IT_number 14
_space_group_name_Hall '-P 2ybc'
_space_group_name_H-M_alt 'P 1 21/c 1'
_symmetry_space_group_name_Hall '-P 2ybc'
_symmetry_space_group_name_H-M 'P 1 21/c 1'
_atom_sites_solution_hydrogens geom
_atom_sites_solution_primary direct
_atom_sites_solution_secondary difmap
_cell_angle_alpha 90
_cell_angle_beta 91.520(3)
_cell_angle_gamma 90
_cell_formula_units_Z 4
_cell_length_a 14.5874(4)
_cell_length_b 13.7318(3)
_cell_length_c 28.4495(8)
_cell_measurement_reflns_used 9963
_cell_measurement_temperature 120(2)
_cell_measurement_theta_max 73.9060
_cell_measurement_theta_min 4.2740
_cell_volume 5696.7(3)
_computing_cell_refinement
;
CrysAlisPro, Agilent Technologies,
Version 1.171.36.28a (release 18-03-2013 CrysAlis171 .NET)
(compiled Mar 18 2013,11:47:30)
;
_computing_data_collection
;
CrysAlisPro, Agilent Technologies,
Version 1.171.36.28a (release 18-03-2013 CrysAlis171 .NET)
(compiled Mar 18 2013,11:47:30)
;
_computing_data_reduction
;
CrysAlisPro, Agilent Technologies,
Version 1.171.36.28a (release 18-03-2013 CrysAlis171 .NET)
(compiled Mar 18 2013,11:47:30)
;
_computing_molecular_graphics 'Olex2 (Dolomanov et al., 2009)'
_computing_publication_material 'Olex2 (Dolomanov et al., 2009)'
_computing_structure_refinement 'ShelXL (Sheldrick, 2015)'
_computing_structure_solution
;
SHELXS, G.M. Sheldrick, Acta Cryst.
(2008). A64, 112-122
;
_diffrn_ambient_temperature 120(2)
_diffrn_detector_area_resol_mean 10.6296
_diffrn_measured_fraction_theta_full 0.994
_diffrn_measured_fraction_theta_max 0.959
_diffrn_measurement_details
;
#__ type_ start__ end____ width___ exp.time_
  1 omega   14.00  107.00   1.0000   20.0000
omega____ theta____ kappa____ phi______ frames
    -       39.0554   57.0000 -180.0000 93
#__ type_ start__ end____ width___ exp.time_
  2 omega  -29.00   64.00   1.0000   20.0000
omega____ theta____ kappa____ phi______ frames
    -       39.0554  -57.0000   30.0000 93
#__ type_ start__ end____ width___ exp.time_
  3 omega   25.00  141.00   1.0000   80.0000
omega____ theta____ kappa____ phi______ frames
    -      102.8295  -15.0000  -60.0000 116
#__ type_ start__ end____ width___ exp.time_
  4 omega   44.00  122.00   1.0000   80.0000
omega____ theta____ kappa____ phi______ frames
    -      102.8295 -125.0000  120.0000 78
#__ type_ start__ end____ width___ exp.time_
  5 omega   34.00  125.00   1.0000   80.0000
omega____ theta____ kappa____ phi______ frames
    -      102.8295  -61.0000  -60.0000 91
#__ type_ start__ end____ width___ exp.time_
  6 omega   30.00   91.00   1.0000   80.0000
omega____ theta____ kappa____ phi______ frames
    -      102.8295  -30.0000   60.0000 61
#__ type_ start__ end____ width___ exp.time_
  7 omega    9.00   68.00   1.0000   20.0000
omega____ theta____ kappa____ phi______ frames
    -       39.0554   77.0000   30.0000 59
;
_diffrn_measurement_device_type 'GV1000, Atlas'
_diffrn_measurement_method '\w scans'
_diffrn_orient_matrix_UB_11 0.0948003000
_diffrn_orient_matrix_UB_12 0.0175348000
_diffrn_orient_matrix_UB_13 -0.0209677000
_diffrn_orient_matrix_UB_21 -0.0447059000
_diffrn_orient_matrix_UB_22 0.0052522000
_diffrn_orient_matrix_UB_23 -0.0496146000
_diffrn_orient_matrix_UB_31 -0.0129564000
_diffrn_orient_matrix_UB_32 0.1107124000
_diffrn_orient_matrix_UB_33 0.0058198000
_diffrn_radiation_monochromator mirror
_diffrn_radiation_type CuK\a
_diffrn_radiation_wavelength 1.54184
_diffrn_reflns_av_R_equivalents 0.0557
_diffrn_reflns_av_unetI/netI 0.0636
_diffrn_reflns_Laue_measured_fraction_full 0.994
_diffrn_reflns_Laue_measured_fraction_max 0.959
_diffrn_reflns_limit_h_max 17
_diffrn_reflns_limit_h_min -17
_diffrn_reflns_limit_k_max 16
_diffrn_reflns_limit_k_min -12
_diffrn_reflns_limit_l_max 20
_diffrn_reflns_limit_l_min -34
_diffrn_reflns_number 20388
_diffrn_reflns_point_group_measured_fraction_full 0.994
_diffrn_reflns_point_group_measured_fraction_max 0.959
_diffrn_reflns_theta_full 67.684
_diffrn_reflns_theta_max 74.494
_diffrn_reflns_theta_min 3.030
_diffrn_source 'GV1000 (Cu) X-ray Source'
_exptl_absorpt_coefficient_mu 13.882
_exptl_absorpt_correction_T_max 0.443
_exptl_absorpt_correction_T_min 0.185
_exptl_absorpt_correction_type gaussian
_exptl_absorpt_process_details
;
CrysAlisPro, Agilent Technologies,
Version 1.171.36.28a (release 18-03-2013 CrysAlis171 .NET)
(compiled Mar 18 2013,11:47:30)
Numerical absorption correction based on gaussian integration over
			a multifaceted crystal model
;
_exptl_crystal_colour orange
_exptl_crystal_colour_primary orange
_exptl_crystal_density_diffrn 1.471
_exptl_crystal_density_method 'not measured'
_exptl_crystal_description block
_exptl_crystal_F_000 2564
_exptl_crystal_size_max 0.2092
_exptl_crystal_size_mid 0.1144
_exptl_crystal_size_min 0.0964
_refine_diff_density_max 2.888
_refine_diff_density_min -4.556
_refine_diff_density_rms 0.163
_refine_ls_extinction_coef 0.000079(14)
_refine_ls_extinction_expression Fc^*^=kFc[1+0.001xFc^2^\l^3^/sin(2\q)]^-1/4^
_refine_ls_extinction_method 'SHELXL-2014/7 (Sheldrick 2014'
_refine_ls_goodness_of_fit_ref 1.025
_refine_ls_hydrogen_treatment constr
_refine_ls_matrix_type full
_refine_ls_number_parameters 569
_refine_ls_number_reflns 11162
_refine_ls_number_restraints 0
_refine_ls_restrained_S_all 1.025
_refine_ls_R_factor_all 0.0535
_refine_ls_R_factor_gt 0.0457
_refine_ls_shift/su_max 0.001
_refine_ls_shift/su_mean 0.000
_refine_ls_structure_factor_coef Fsqd
_refine_ls_weighting_details 'w=1/[\s^2^(Fo^2^)+(0.0770P)^2^] where P=(Fo^2^+2Fc^2^)/3'
_refine_ls_weighting_scheme calc
_refine_ls_wR_factor_gt 0.1204
_refine_ls_wR_factor_ref 0.1285
_reflns_Friedel_coverage 0.000
_reflns_Friedel_fraction_full .
_reflns_Friedel_fraction_max .
_reflns_number_gt 9585
_reflns_number_total 11162
_reflns_threshold_expression 'I > 2\s(I)'
_cod_data_source_file 11.cif
_cod_data_source_block 11
_cod_depositor_comments
;
The following automatic conversions were performed:

'_atom_sites_solution_primary' value 'DIRECT' changed to 'direct'
according to the built-in table from CIF Core dictionary named
'cif_core.dic' version 2.4.1 from 2010-06-29.

'_atom_sites_solution_secondary' value 'DIFMAP' changed to 'difmap'
according to the built-in table from CIF Core dictionary named
'cif_core.dic' version 2.4.1 from 2010-06-29.

Automatic conversion script
Id: cif_fix_values 5376 2017-05-30 11:51:03Z andrius 
;
_cod_database_code 1548094
_chemical_oxdiff_formula 'C45 H99 Cs N5 O6 Si3 U'
_chemical_oxdiff_usercomment 'UPACLK #12884 IN FOMBLIN FILM ON MICROMOUNT FOR PAC/STL'
_shelx_space_group_comment
;
The symmetry employed for this shelxl refinement is uniquely defined
by the following loop, which should always be used as a source of
symmetry information in preference to the above space-group names.
They are only intended as comments.
;
_reflns_odcompleteness_completeness 99.15
_reflns_odcompleteness_iscentric 1
_reflns_odcompleteness_theta 67.13
_olex2_refinement_description
;
1. Fixed Uiso
 At 1.2 times of:
  All C(H) groups, All C(H,H) groups
 At 1.5 times of:
  All C(H,H,H) groups
2.a Ternary CH refined with riding coordinates:
 C1(H1), C4(H4), C7(H7), C12(H12), C15(H15), C18(H18), C23(H23), C26(H26),
 C29(H29)
2.b Secondary CH2 refined with riding coordinates:
 C10(H10A,H10B), C11(H11A,H11B), C21(H21A,H21B), C22(H22A,H22B), C32(H32A,
 H32B), C33(H33A,H33B), C34(H34A,H34B), C35(H35A,H35B), C36(H36A,H36B),
 C37(H37A,H37B), C38(H38A,H38B), C39(H39A,H39B), C40(H40A,H40B), C41(H41A,H41B),
  C42(H42A,H42B), C43(H43A,H43B), C44(H44A,H44B), C45(H45A,H45B)
2.c Idealised Me refined as rotating group:
 C2(H2A,H2B,H2C), C3(H3A,H3B,H3C), C5(H5A,H5B,H5C), C6(H6A,H6B,H6C), C8(H8A,
 H8B,H8C), C9(H9A,H9B,H9C), C13(H13A,H13B,H13C), C14(H14A,H14B,H14C), C16(H16A,
 H16B,H16C), C17(H17A,H17B,H17C), C19(H19A,H19B,H19C), C20(H20A,H20B,H20C),
 C24(H24A,H24B,H24C), C25(H25A,H25B,H25C), C27(H27A,H27B,H27C), C28(H28A,H28B,
 H28C), C30(H30A,H30B,H30C), C31(H31A,H31B,H31C)
;
_olex2_submission_special_instructions 'No special instructions were received'

loop_
_space_group_symop_operation_xyz
'x, y, z'
'-x, y+1/2, -z+1/2'
'-x, -y, -z'
'x, -y-1/2, z-1/2'

loop_
_atom_site_label
_atom_site_type_symbol
_atom_site_fract_x
_atom_site_fract_y
_atom_site_fract_z
_atom_site_U_iso_or_equiv
_atom_site_adp_type
_atom_site_occupancy
_atom_site_site_symmetry_order
_atom_site_calc_flag
_atom_site_refinement_flags_posn
_atom_site_refinement_flags_adp
_atom_site_refinement_flags_occupancy
_atom_site_disorder_assembly
_atom_site_disorder_group
U1 U 0.31996(2) 0.11885(2) 0.32904(2) 0.02469(8) Uani 1 1 d . . . . .
Cs1 Cs 0.14962(3) 0.32402(3) 0.42803(2) 0.03532(11) Uani 1 1 d . . . . .
Si1 Si 0.19670(11) 0.27512(11) 0.24450(6) 0.0272(3) Uani 1 1 d . . . . .
Si2 Si 0.50613(11) 0.21764(12) 0.40361(6) 0.0288(3) Uani 1 1 d . . . . .
Si3 Si 0.26407(11) -0.14466(12) 0.33408(6) 0.0280(3) Uani 1 1 d . . . . .
O1 O 0.0956(4) 0.5449(4) 0.44554(19) 0.0467(13) Uani 1 1 d . . . . .
O2 O 0.2046(4) 0.4607(4) 0.51927(19) 0.0446(11) Uani 1 1 d . . . . .
O3 O 0.2227(4) 0.2604(4) 0.52699(17) 0.0418(11) Uani 1 1 d . . . . .
O4 O 0.0778(3) 0.1425(4) 0.48529(18) 0.0410(11) Uani 1 1 d . . . . .
O5 O -0.0323(3) 0.2198(4) 0.40967(18) 0.0442(11) Uani 1 1 d . . . . .
O6 O -0.0480(4) 0.4210(4) 0.41006(17) 0.0443(12) Uani 1 1 d . . . . .
N1 N 0.2716(3) 0.1801(4) 0.25513(17) 0.0257(9) Uani 1 1 d . . . . .
N2 N 0.4639(4) 0.1857(4) 0.34870(18) 0.0295(10) Uani 1 1 d . . . . .
N3 N 0.3389(3) -0.0517(3) 0.32335(17) 0.0262(9) Uani 1 1 d . . . . .
N4 N 0.4415(3) 0.0778(4) 0.26284(18) 0.0274(10) Uani 1 1 d . . . . .
C1 C 0.2153(5) 0.3352(5) 0.1847(2) 0.0350(13) Uani 1 1 d . . . . .
H1 H 0.1940 0.2870 0.1605 0.042 Uiso 1 1 calc R . . . .
C2 C 0.3147(5) 0.3600(6) 0.1735(2) 0.0423(16) Uani 1 1 d . . . . .
H2A H 0.3384 0.4084 0.1960 0.063 Uiso 1 1 calc GR . . . .
H2B H 0.3171 0.3864 0.1415 0.063 Uiso 1 1 calc GR . . . .
H2C H 0.3522 0.3009 0.1757 0.063 Uiso 1 1 calc GR . . . .
C3 C 0.1559(6) 0.4266(6) 0.1771(3) 0.0462(17) Uani 1 1 d . . . . .
H3A H 0.0919 0.4111 0.1834 0.069 Uiso 1 1 calc GR . . . .
H3B H 0.1608 0.4487 0.1445 0.069 Uiso 1 1 calc GR . . . .
H3C H 0.1774 0.4782 0.1985 0.069 Uiso 1 1 calc GR . . . .
C4 C 0.2147(5) 0.3640(4) 0.2951(2) 0.0325(13) Uani 1 1 d . . . . .
H4 H 0.2190 0.3236 0.3243 0.039 Uiso 1 1 calc R . . . .
C5 C 0.3061(5) 0.4189(5) 0.2925(2) 0.0374(14) Uani 1 1 d . . . . .
H5A H 0.3554 0.3725 0.2862 0.056 Uiso 1 1 calc GR . . . .
H5B H 0.3190 0.4520 0.3224 0.056 Uiso 1 1 calc GR . . . .
H5C H 0.3022 0.4670 0.2671 0.056 Uiso 1 1 calc GR . . . .
C6 C 0.1360(5) 0.4361(5) 0.3024(3) 0.0406(16) Uani 1 1 d . . . . .
H6A H 0.1304 0.4796 0.2751 0.061 Uiso 1 1 calc GR . . . .
H6B H 0.1487 0.4746 0.3308 0.061 Uiso 1 1 calc GR . . . .
H6C H 0.0785 0.4001 0.3058 0.061 Uiso 1 1 calc GR . . . .
C7 C 0.0720(4) 0.2352(5) 0.2427(2) 0.0330(13) Uani 1 1 d . . . . .
H7 H 0.0330 0.2943 0.2374 0.040 Uiso 1 1 calc R . . . .
C8 C 0.0521(5) 0.1646(5) 0.2025(3) 0.0403(15) Uani 1 1 d . . . . .
H8A H 0.0659 0.1959 0.1726 0.060 Uiso 1 1 calc GR . . . .
H8B H -0.0127 0.1459 0.2024 0.060 Uiso 1 1 calc GR . . . .
H8C H 0.0904 0.1064 0.2067 0.060 Uiso 1 1 calc GR . . . .
C9 C 0.0441(5) 0.1876(5) 0.2894(3) 0.0413(16) Uani 1 1 d . . . . .
H9A H 0.0808 0.1287 0.2950 0.062 Uiso 1 1 calc GR . . . .
H9B H -0.0211 0.1702 0.2875 0.062 Uiso 1 1 calc GR . . . .
H9C H 0.0548 0.2336 0.3153 0.062 Uiso 1 1 calc GR . . . .
C10 C 0.3075(5) 0.1267(4) 0.2151(2) 0.0305(12) Uani 1 1 d . . . . .
H10A H 0.2865 0.1584 0.1854 0.037 Uiso 1 1 calc R . . . .
H10B H 0.2837 0.0593 0.2151 0.037 Uiso 1 1 calc R . . . .
C11 C 0.4109(5) 0.1248(5) 0.2176(2) 0.0339(13) Uani 1 1 d . . . . .
H11A H 0.4345 0.0876 0.1907 0.041 Uiso 1 1 calc R . . . .
H11B H 0.4352 0.1920 0.2161 0.041 Uiso 1 1 calc R . . . .
C12 C 0.6346(4) 0.1908(5) 0.4127(2) 0.0362(13) Uani 1 1 d . . . . .
H12 H 0.6680 0.2438 0.3961 0.043 Uiso 1 1 calc R . . . .
C13 C 0.6660(5) 0.1960(6) 0.4651(3) 0.0421(15) Uani 1 1 d . . . . .
H13A H 0.6435 0.2566 0.4790 0.063 Uiso 1 1 calc GR . . . .
H13B H 0.7331 0.1947 0.4675 0.063 Uiso 1 1 calc GR . . . .
H13C H 0.6412 0.1402 0.4821 0.063 Uiso 1 1 calc GR . . . .
C14 C 0.6677(6) 0.0949(6) 0.3921(3) 0.0509(18) Uani 1 1 d . . . . .
H14A H 0.6314 0.0411 0.4045 0.076 Uiso 1 1 calc GR . . . .
H14B H 0.7325 0.0853 0.4009 0.076 Uiso 1 1 calc GR . . . .
H14C H 0.6605 0.0967 0.3578 0.076 Uiso 1 1 calc GR . . . .
C15 C 0.4959(5) 0.3538(5) 0.4161(2) 0.0375(14) Uani 1 1 d . . . . .
H15 H 0.5270 0.3679 0.4471 0.045 Uiso 1 1 calc R . . . .
C16 C 0.5408(6) 0.4165(5) 0.3781(3) 0.0472(17) Uani 1 1 d . . . . .
H16A H 0.6056 0.3986 0.3759 0.071 Uiso 1 1 calc GR . . . .
H16B H 0.5361 0.4855 0.3867 0.071 Uiso 1 1 calc GR . . . .
H16C H 0.5094 0.4054 0.3477 0.071 Uiso 1 1 calc GR . . . .
C17 C 0.3935(6) 0.3838(6) 0.4188(3) 0.0501(19) Uani 1 1 d . . . . .
H17A H 0.3616 0.3685 0.3890 0.075 Uiso 1 1 calc GR . . . .
H17B H 0.3894 0.4539 0.4249 0.075 Uiso 1 1 calc GR . . . .
H17C H 0.3649 0.3480 0.4444 0.075 Uiso 1 1 calc GR . . . .
C18 C 0.4344(5) 0.1523(6) 0.4481(2) 0.0390(14) Uani 1 1 d . . . . .
H18 H 0.3693 0.1663 0.4386 0.047 Uiso 1 1 calc R . . . .
C19 C 0.4444(6) 0.0403(6) 0.4449(3) 0.051(2) Uani 1 1 d . . . . .
H19A H 0.4274 0.0187 0.4130 0.077 Uiso 1 1 calc GR . . . .
H19B H 0.4040 0.0094 0.4675 0.077 Uiso 1 1 calc GR . . . .
H19C H 0.5081 0.0220 0.4522 0.077 Uiso 1 1 calc GR . . . .
C20 C 0.4443(5) 0.1859(6) 0.4993(2) 0.0454(17) Uani 1 1 d . . . . .
H20A H 0.5043 0.1661 0.5122 0.068 Uiso 1 1 calc GR . . . .
H20B H 0.3958 0.1563 0.5177 0.068 Uiso 1 1 calc GR . . . .
H20C H 0.4389 0.2570 0.5006 0.068 Uiso 1 1 calc GR . . . .
C21 C 0.5218(4) 0.2072(5) 0.3083(2) 0.0325(13) Uani 1 1 d . . . . .
H21A H 0.5828 0.2301 0.3196 0.039 Uiso 1 1 calc R . . . .
H21B H 0.4931 0.2593 0.2888 0.039 Uiso 1 1 calc R . . . .
C22 C 0.5320(5) 0.1152(5) 0.2791(2) 0.0356(14) Uani 1 1 d . . . . .
H22A H 0.5699 0.1294 0.2516 0.043 Uiso 1 1 calc R . . . .
H22B H 0.5639 0.0647 0.2983 0.043 Uiso 1 1 calc R . . . .
C23 C 0.3278(4) -0.2614(4) 0.3515(2) 0.0339(13) Uani 1 1 d . . . . .
H23 H 0.3586 -0.2839 0.3224 0.041 Uiso 1 1 calc R . . . .
C24 C 0.4052(5) -0.2498(6) 0.3894(3) 0.0462(17) Uani 1 1 d . . . . .
H24A H 0.4467 -0.1974 0.3802 0.069 Uiso 1 1 calc GR . . . .
H24B H 0.4397 -0.3109 0.3923 0.069 Uiso 1 1 calc GR . . . .
H24C H 0.3784 -0.2339 0.4196 0.069 Uiso 1 1 calc GR . . . .
C25 C 0.2626(6) -0.3452(5) 0.3653(3) 0.0464(17) Uani 1 1 d . . . . .
H25A H 0.2291 -0.3264 0.3933 0.070 Uiso 1 1 calc GR . . . .
H25B H 0.2985 -0.4041 0.3721 0.070 Uiso 1 1 calc GR . . . .
H25C H 0.2188 -0.3581 0.3393 0.070 Uiso 1 1 calc GR . . . .
C26 C 0.1898(5) -0.1771(5) 0.2803(2) 0.0351(14) Uani 1 1 d . . . . .
H26 H 0.1422 -0.2245 0.2906 0.042 Uiso 1 1 calc R . . . .
C27 C 0.2424(5) -0.2252(6) 0.2401(3) 0.0459(17) Uani 1 1 d . . . . .
H27A H 0.2915 -0.1816 0.2302 0.069 Uiso 1 1 calc GR . . . .
H27B H 0.2001 -0.2376 0.2134 0.069 Uiso 1 1 calc GR . . . .
H27C H 0.2691 -0.2868 0.2511 0.069 Uiso 1 1 calc GR . . . .
C28 C 0.1397(5) -0.0864(6) 0.2617(3) 0.0439(16) Uani 1 1 d . . . . .
H28A H 0.1028 -0.0585 0.2867 0.066 Uiso 1 1 calc GR . . . .
H28B H 0.0995 -0.1043 0.2350 0.066 Uiso 1 1 calc GR . . . .
H28C H 0.1846 -0.0382 0.2516 0.066 Uiso 1 1 calc GR . . . .
C29 C 0.1815(5) -0.1042(5) 0.3802(2) 0.0345(13) Uani 1 1 d . . . . .
H29 H 0.1679 -0.0339 0.3742 0.041 Uiso 1 1 calc R . . . .
C30 C 0.0873(5) -0.1594(6) 0.3793(3) 0.0430(16) Uani 1 1 d . . . . .
H30A H 0.0543 -0.1461 0.3496 0.064 Uiso 1 1 calc GR . . . .
H30B H 0.0506 -0.1369 0.4056 0.064 Uiso 1 1 calc GR . . . .
H30C H 0.0982 -0.2296 0.3823 0.064 Uiso 1 1 calc GR . . . .
C31 C 0.2233(6) -0.1120(5) 0.4302(3) 0.0432(16) Uani 1 1 d . . . . .
H31A H 0.2388 -0.1801 0.4371 0.065 Uiso 1 1 calc GR . . . .
H31B H 0.1788 -0.0889 0.4529 0.065 Uiso 1 1 calc GR . . . .
H31C H 0.2789 -0.0721 0.4327 0.065 Uiso 1 1 calc GR . . . .
C32 C 0.4282(5) -0.0782(5) 0.3041(2) 0.0344(13) Uani 1 1 d . . . . .
H32A H 0.4313 -0.1497 0.3003 0.041 Uiso 1 1 calc R . . . .
H32B H 0.4777 -0.0585 0.3266 0.041 Uiso 1 1 calc R . . . .
C33 C 0.4438(4) -0.0303(4) 0.2573(2) 0.0313(12) Uani 1 1 d . . . . .
H33A H 0.5040 -0.0505 0.2453 0.038 Uiso 1 1 calc R . . . .
H33B H 0.3956 -0.0510 0.2343 0.038 Uiso 1 1 calc R . . . .
C34 C 0.1362(6) 0.6011(5) 0.4831(3) 0.051(2) Uani 1 1 d . . . . .
H34A H 0.0937 0.6047 0.5097 0.061 Uiso 1 1 calc R . . . .
H34B H 0.1484 0.6681 0.4722 0.061 Uiso 1 1 calc R . . . .
C35 C 0.2244(6) 0.5532(6) 0.4990(3) 0.052(2) Uani 1 1 d . . . . .
H35A H 0.2647 0.5446 0.4719 0.062 Uiso 1 1 calc R . . . .
H35B H 0.2567 0.5949 0.5225 0.062 Uiso 1 1 calc R . . . .
C36 C 0.2815(6) 0.4180(6) 0.5428(3) 0.0495(18) Uani 1 1 d . . . . .
H36A H 0.3049 0.4622 0.5679 0.059 Uiso 1 1 calc R . . . .
H36B H 0.3311 0.4072 0.5203 0.059 Uiso 1 1 calc R . . . .
C37 C 0.2536(5) 0.3224(6) 0.5640(3) 0.0456(17) Uani 1 1 d . . . . .
H37A H 0.3064 0.2925 0.5811 0.055 Uiso 1 1 calc R . . . .
H37B H 0.2039 0.3328 0.5865 0.055 Uiso 1 1 calc R . . . .
C38 C 0.1942(5) 0.1686(6) 0.5444(3) 0.0450(16) Uani 1 1 d . . . . .
H38A H 0.1434 0.1777 0.5663 0.054 Uiso 1 1 calc R . . . .
H38B H 0.2458 0.1369 0.5617 0.054 Uiso 1 1 calc R . . . .
C39 C 0.1629(6) 0.1052(6) 0.5041(3) 0.0472(17) Uani 1 1 d . . . . .
H39A H 0.2096 0.1051 0.4795 0.057 Uiso 1 1 calc R . . . .
H39B H 0.1546 0.0375 0.5151 0.057 Uiso 1 1 calc R . . . .
C40 C 0.0457(6) 0.0859(6) 0.4465(3) 0.0490(18) Uani 1 1 d . . . . .
H40A H 0.0386 0.0170 0.4561 0.059 Uiso 1 1 calc R . . . .
H40B H 0.0903 0.0886 0.4209 0.059 Uiso 1 1 calc R . . . .
C41 C -0.0456(6) 0.1265(5) 0.4296(3) 0.0462(18) Uani 1 1 d . . . . .
H41A H -0.0738 0.0823 0.4058 0.055 Uiso 1 1 calc R . . . .
H41B H -0.0875 0.1314 0.4563 0.055 Uiso 1 1 calc R . . . .
C42 C -0.1151(5) 0.2661(6) 0.3961(3) 0.0447(16) Uani 1 1 d . . . . .
H42A H -0.1540 0.2738 0.4238 0.054 Uiso 1 1 calc R . . . .
H42B H -0.1488 0.2252 0.3727 0.054 Uiso 1 1 calc R . . . .
C43 C -0.0962(6) 0.3635(6) 0.3753(3) 0.0481(18) Uani 1 1 d . . . . .
H43A H -0.0586 0.3561 0.3471 0.058 Uiso 1 1 calc R . . . .
H43B H -0.1546 0.3957 0.3658 0.058 Uiso 1 1 calc R . . . .
C44 C -0.0365(6) 0.5190(6) 0.3956(3) 0.052(2) Uani 1 1 d . . . . .
H44A H -0.0967 0.5468 0.3859 0.062 Uiso 1 1 calc R . . . .
H44B H 0.0039 0.5213 0.3682 0.062 Uiso 1 1 calc R . . . .
C45 C 0.0043(6) 0.5775(5) 0.4346(3) 0.050(2) Uani 1 1 d . . . . .
H45A H 0.0055 0.6471 0.4255 0.060 Uiso 1 1 calc R . . . .
H45B H -0.0337 0.5712 0.4628 0.060 Uiso 1 1 calc R . . . .
N5 N 0.2396(4) 0.1567(4) 0.3725(2) 0.0360(12) Uani 1 1 d . . . . .

loop_
_atom_site_aniso_label
_atom_site_aniso_U_11
_atom_site_aniso_U_22
_atom_site_aniso_U_33
_atom_site_aniso_U_23
_atom_site_aniso_U_13
_atom_site_aniso_U_12
U1 0.02084(12) 0.02722(12) 0.02601(12) -0.00205(6) 0.00066(7) 0.00017(6)
Cs1 0.0343(2) 0.0391(2) 0.03282(19) -0.00313(14) 0.00643(15) 0.00069(15)
Si1 0.0233(8) 0.0272(7) 0.0309(8) -0.0029(6) -0.0003(6) -0.0002(6)
Si2 0.0250(8) 0.0321(8) 0.0291(7) 0.0012(6) -0.0026(6) -0.0016(6)
Si3 0.0274(8) 0.0268(7) 0.0297(8) -0.0011(6) 0.0008(6) -0.0011(6)
O1 0.056(3) 0.040(2) 0.046(3) -0.003(2) 0.018(2) 0.001(2)
O2 0.045(3) 0.043(3) 0.046(3) -0.003(2) 0.003(2) -0.007(2)
O3 0.047(3) 0.045(3) 0.034(2) -0.003(2) -0.003(2) -0.001(2)
O4 0.037(3) 0.044(2) 0.042(3) -0.002(2) -0.001(2) -0.001(2)
O5 0.035(3) 0.057(3) 0.040(3) -0.002(2) 0.002(2) 0.000(2)
O6 0.049(3) 0.052(3) 0.032(2) 0.005(2) 0.004(2) 0.007(2)
N1 0.020(2) 0.032(2) 0.025(2) -0.0011(18) -0.0041(17) 0.0016(18)
N2 0.027(3) 0.033(2) 0.028(2) -0.0040(19) -0.0025(19) -0.002(2)
N3 0.026(2) 0.022(2) 0.030(2) -0.0027(17) -0.0010(18) 0.0017(18)
N4 0.022(2) 0.031(2) 0.029(2) -0.0016(19) 0.0019(18) 0.0019(19)
C1 0.037(4) 0.035(3) 0.032(3) 0.002(2) -0.005(3) 0.000(3)
C2 0.047(4) 0.047(4) 0.032(3) 0.004(3) -0.001(3) -0.002(3)
C3 0.046(4) 0.050(4) 0.042(4) 0.015(3) -0.002(3) 0.008(3)
C4 0.035(3) 0.029(3) 0.034(3) -0.004(2) 0.003(3) -0.001(2)
C5 0.040(4) 0.036(3) 0.036(3) -0.006(3) 0.000(3) -0.004(3)
C6 0.027(3) 0.038(3) 0.057(4) -0.017(3) 0.002(3) 0.003(3)
C7 0.026(3) 0.034(3) 0.039(3) -0.003(2) -0.005(2) 0.003(2)
C8 0.033(4) 0.041(4) 0.047(4) -0.008(3) -0.005(3) -0.003(3)
C9 0.038(4) 0.041(3) 0.045(4) -0.004(3) 0.009(3) -0.008(3)
C10 0.034(3) 0.031(3) 0.027(3) 0.001(2) -0.001(2) 0.004(2)
C11 0.030(3) 0.038(3) 0.034(3) 0.003(2) 0.005(3) 0.005(2)
C12 0.025(3) 0.044(3) 0.039(3) -0.001(3) -0.005(2) 0.001(3)
C13 0.030(3) 0.053(4) 0.044(4) 0.005(3) -0.003(3) -0.006(3)
C14 0.037(4) 0.058(4) 0.057(5) -0.010(4) -0.012(3) 0.006(3)
C15 0.041(4) 0.045(3) 0.026(3) -0.004(3) -0.005(3) 0.001(3)
C16 0.060(5) 0.038(3) 0.043(4) 0.002(3) 0.000(3) -0.003(3)
C17 0.048(5) 0.056(5) 0.046(4) 0.002(3) 0.000(3) 0.020(3)
C18 0.035(4) 0.052(4) 0.030(3) 0.008(3) -0.004(3) -0.009(3)
C19 0.067(5) 0.050(4) 0.036(4) 0.010(3) -0.019(3) -0.028(4)
C20 0.039(4) 0.068(5) 0.030(3) 0.013(3) 0.002(3) -0.001(3)
C21 0.023(3) 0.040(3) 0.034(3) 0.003(2) -0.002(2) -0.008(2)
C22 0.030(3) 0.041(3) 0.036(3) 0.001(2) 0.006(3) 0.002(2)
C23 0.034(3) 0.029(3) 0.039(3) 0.002(2) -0.002(3) 0.000(2)
C24 0.047(4) 0.045(4) 0.047(4) 0.009(3) -0.004(3) 0.010(3)
C25 0.056(5) 0.031(3) 0.052(4) 0.002(3) 0.005(4) -0.003(3)
C26 0.035(3) 0.038(3) 0.033(3) 0.000(2) 0.003(3) -0.008(3)
C27 0.044(4) 0.059(4) 0.034(3) -0.015(3) -0.006(3) -0.004(3)
C28 0.033(4) 0.056(4) 0.042(4) 0.011(3) -0.003(3) -0.005(3)
C29 0.034(4) 0.030(3) 0.041(3) 0.000(2) 0.003(3) -0.004(2)
C30 0.037(4) 0.052(4) 0.040(4) -0.001(3) 0.005(3) -0.006(3)
C31 0.045(4) 0.050(4) 0.035(3) -0.002(3) 0.002(3) -0.001(3)
C32 0.032(3) 0.031(3) 0.041(3) 0.005(2) -0.002(3) 0.002(2)
C33 0.029(3) 0.034(3) 0.031(3) -0.001(2) 0.000(2) 0.001(2)
C34 0.079(6) 0.032(3) 0.042(4) -0.004(3) 0.025(4) -0.006(4)
C35 0.050(5) 0.054(4) 0.053(4) -0.002(4) 0.015(4) -0.018(4)
C36 0.043(4) 0.062(5) 0.043(4) -0.018(4) 0.001(3) -0.011(4)
C37 0.038(4) 0.055(4) 0.043(4) -0.009(3) -0.010(3) 0.003(3)
C38 0.043(4) 0.051(4) 0.041(4) 0.005(3) -0.003(3) -0.002(3)
C39 0.054(5) 0.041(4) 0.047(4) 0.004(3) -0.001(3) 0.002(3)
C40 0.051(5) 0.044(4) 0.052(4) -0.014(3) 0.001(3) -0.004(3)
C41 0.039(4) 0.046(4) 0.054(5) -0.009(3) 0.000(3) -0.005(3)
C42 0.029(4) 0.064(5) 0.041(4) -0.004(3) -0.002(3) 0.004(3)
C43 0.047(4) 0.064(5) 0.033(4) 0.004(3) 0.000(3) 0.009(4)
C44 0.048(5) 0.057(4) 0.051(4) 0.016(4) 0.021(4) 0.015(4)
C45 0.053(5) 0.036(4) 0.062(5) 0.014(3) 0.024(4) 0.009(3)
N5 0.041(3) 0.026(2) 0.041(3) -0.009(2) 0.002(2) 0.009(2)

loop_
_atom_type_symbol
_atom_type_description
_atom_type_scat_dispersion_real
_atom_type_scat_dispersion_imag
_atom_type_scat_source
C C 0.0181 0.0091 'International Tables Vol C Tables 4.2.6.8 and 6.1.1.4'
H H 0.0000 0.0000 'International Tables Vol C Tables 4.2.6.8 and 6.1.1.4'
Cs Cs -0.7457 7.9052 'International Tables Vol C Tables 4.2.6.8 and 6.1.1.4'
N N 0.0311 0.0180 'International Tables Vol C Tables 4.2.6.8 and 6.1.1.4'
O O 0.0492 0.0322 'International Tables Vol C Tables 4.2.6.8 and 6.1.1.4'
Si Si 0.2541 0.3302 'International Tables Vol C Tables 4.2.6.8 and 6.1.1.4'
U U -4.3638 13.4090 'International Tables Vol C Tables 4.2.6.8 and 6.1.1.4'

loop_
_exptl_crystal_face_index_h
_exptl_crystal_face_index_k
_exptl_crystal_face_index_l
_exptl_crystal_face_perp_dist
_exptl_oxdiff_crystal_face_indexfrac_h
_exptl_oxdiff_crystal_face_indexfrac_k
_exptl_oxdiff_crystal_face_indexfrac_l
_exptl_oxdiff_crystal_face_x
_exptl_oxdiff_crystal_face_y
_exptl_oxdiff_crystal_face_z
-8 2 7 0.0844 -8.4043 2.3917 7.3475 -0.9089 0.0237 0.4164
8 4 -6 0.0317 7.7158 4.4144 -6.0186 0.9351 -0.0231 0.3537
9 0 -7 0.0364 8.7797 0.1120 -7.3886 0.9892 -0.0253 -0.1444
2 -9 -2 0.1003 1.8163 -8.6656 -2.4841 0.0723 -0.0035 -0.9974
-9 -2 7 0.0788 -8.6237 -1.8599 7.0649 -0.9983 0.0252 -0.0531
-5 2 -15 0.0366 -4.5847 1.8118 -15.4764 -0.0784 0.9823 0.1699
4 0 16 0.0607 4.3620 0.2314 16.1462 0.0790 -0.9949 0.0631
-1 9 2 0.0902 -1.1031 8.8017 1.9246 0.0094 0.0001 1.0000
-7 2 12 0.0844 -7.0453 2.1634 11.8518 -0.8785 -0.2617 0.3998
-7 -3 11 0.0736 -6.7702 -3.2784 11.3597 -0.9375 -0.2782 -0.2091
5 1 15 0.0563 5.0783 1.0295 15.1618 0.1816 -0.9739 0.1364
5 -2 14 0.0521 5.4147 -2.1818 14.1791 0.1778 -0.9570 -0.2292
4 1 -17 0.0410 4.1389 0.9184 -16.7175 0.7590 0.6492 -0.0492

loop_
_geom_angle_atom_site_label_1
_geom_angle_atom_site_label_2
_geom_angle_atom_site_label_3
_geom_angle
_geom_angle_site_symmetry_1
_geom_angle_site_symmetry_3
N1 U1 N3 108.98(17) . .
N1 U1 N4 68.64(16) . .
N2 U1 N1 108.57(17) . .
N2 U1 N3 107.35(17) . .
N2 U1 N4 69.20(17) . .
N3 U1 N4 70.31(16) . .
N5 U1 N1 108.9(2) . .
N5 U1 N2 108.6(2) . .
N5 U1 N3 114.3(2) . .
N5 U1 N4 175.3(2) . .
O1 Cs1 O2 52.19(15) . .
O1 Cs1 O6 53.29(15) . .
O3 Cs1 O1 101.93(14) . .
O3 Cs1 O2 51.27(13) . .
O3 Cs1 O4 54.84(14) . .
O3 Cs1 O6 123.13(13) . .
O4 Cs1 O1 125.68(13) . .
O4 Cs1 O2 96.91(13) . .
O4 Cs1 O6 95.76(13) . .
O5 Cs1 O1 104.87(15) . .
O5 Cs1 O2 126.65(13) . .
O5 Cs1 O3 107.42(14) . .
O5 Cs1 O4 54.61(14) . .
O5 Cs1 O6 52.57(15) . .
O5 Cs1 N5 86.73(15) . .
O6 Cs1 O2 95.07(14) . .
N5 Cs1 O1 153.87(14) . .
N5 Cs1 O2 136.77(15) . .
N5 Cs1 O3 96.55(14) . .
N5 Cs1 O4 80.19(14) . .
N5 Cs1 O6 128.16(15) . .
N1 Si1 C1 112.2(3) . .
N1 Si1 C4 106.2(3) . .
N1 Si1 C7 112.8(3) . .
C4 Si1 C1 112.1(3) . .
C7 Si1 C1 104.9(3) . .
C7 Si1 C4 108.6(3) . .
N2 Si2 C12 113.4(3) . .
N2 Si2 C15 113.0(3) . .
N2 Si2 C18 107.2(3) . .
C15 Si2 C12 104.1(3) . .
C18 Si2 C12 112.0(3) . .
C18 Si2 C15 107.0(3) . .
N3 Si3 C23 111.3(3) . .
N3 Si3 C26 112.5(3) . .
N3 Si3 C29 109.0(3) . .
C26 Si3 C23 105.9(3) . .
C29 Si3 C23 112.5(3) . .
C29 Si3 C26 105.5(3) . .
C34 O1 Cs1 122.1(5) . .
C45 O1 Cs1 119.9(4) . .
C45 O1 C34 110.9(6) . .
C35 O2 Cs1 103.7(4) . .
C36 O2 Cs1 108.1(4) . .
C36 O2 C35 113.1(6) . .
C37 O3 Cs1 126.7(4) . .
C37 O3 C38 111.4(6) . .
C38 O3 Cs1 117.9(4) . .
C39 O4 Cs1 100.2(4) . .
C40 O4 Cs1 97.9(4) . .
C40 O4 C39 111.0(6) . .
C41 O5 Cs1 118.9(5) . .
C42 O5 Cs1 124.9(5) . .
C42 O5 C41 113.1(6) . .
C43 O6 Cs1 107.7(4) . .
C44 O6 Cs1 109.2(4) . .
C44 O6 C43 112.4(6) . .
Si1 N1 U1 126.9(2) . .
C10 N1 U1 114.3(4) . .
C10 N1 Si1 118.8(4) . .
Si2 N2 U1 127.8(3) . .
C21 N2 U1 114.8(4) . .
C21 N2 Si2 117.3(4) . .
Si3 N3 U1 130.6(3) . .
C32 N3 U1 112.1(4) . .
C32 N3 Si3 117.2(4) . .
C11 N4 U1 109.0(3) . .
C22 N4 U1 108.0(4) . .
C22 N4 C11 111.3(5) . .
C22 N4 C33 110.8(5) . .
C33 N4 U1 107.5(3) . .
C33 N4 C11 110.2(5) . .
Si1 C1 H1 106.2 . .
C2 C1 Si1 116.0(5) . .
C2 C1 H1 106.2 . .
C2 C1 C3 108.8(6) . .
C3 C1 Si1 112.7(5) . .
C3 C1 H1 106.2 . .
C1 C2 H2A 109.5 . .
C1 C2 H2B 109.5 . .
C1 C2 H2C 109.5 . .
H2A C2 H2B 109.5 . .
H2A C2 H2C 109.5 . .
H2B C2 H2C 109.5 . .
C1 C3 H3A 109.5 . .
C1 C3 H3B 109.5 . .
C1 C3 H3C 109.5 . .
H3A C3 H3B 109.5 . .
H3A C3 H3C 109.5 . .
H3B C3 H3C 109.5 . .
Si1 C4 H4 106.1 . .
C5 C4 Si1 112.4(4) . .
C5 C4 H4 106.1 . .
C6 C4 Si1 115.3(5) . .
C6 C4 H4 106.1 . .
C6 C4 C5 110.1(5) . .
C4 C5 H5A 109.5 . .
C4 C5 H5B 109.5 . .
C4 C5 H5C 109.5 . .
H5A C5 H5B 109.5 . .
H5A C5 H5C 109.5 . .
H5B C5 H5C 109.5 . .
C4 C6 H6A 109.5 . .
C4 C6 H6B 109.5 . .
C4 C6 H6C 109.5 . .
H6A C6 H6B 109.5 . .
H6A C6 H6C 109.5 . .
H6B C6 H6C 109.5 . .
Si1 C7 H7 108.0 . .
C8 C7 Si1 111.6(4) . .
C8 C7 H7 108.0 . .
C8 C7 C9 109.1(6) . .
C9 C7 Si1 111.9(5) . .
C9 C7 H7 108.0 . .
C7 C8 H8A 109.5 . .
C7 C8 H8B 109.5 . .
C7 C8 H8C 109.5 . .
H8A C8 H8B 109.5 . .
H8A C8 H8C 109.5 . .
H8B C8 H8C 109.5 . .
C7 C9 H9A 109.5 . .
C7 C9 H9B 109.5 . .
C7 C9 H9C 109.5 . .
H9A C9 H9B 109.5 . .
H9A C9 H9C 109.5 . .
H9B C9 H9C 109.5 . .
N1 C10 H10A 109.5 . .
N1 C10 H10B 109.5 . .
N1 C10 C11 110.5(5) . .
H10A C10 H10B 108.1 . .
C11 C10 H10A 109.5 . .
C11 C10 H10B 109.5 . .
N4 C11 C10 108.9(5) . .
N4 C11 H11A 109.9 . .
N4 C11 H11B 109.9 . .
C10 C11 H11A 109.9 . .
C10 C11 H11B 109.9 . .
H11A C11 H11B 108.3 . .
Si2 C12 H12 106.5 . .
C13 C12 Si2 112.5(5) . .
C13 C12 H12 106.5 . .
C14 C12 Si2 115.6(5) . .
C14 C12 H12 106.5 . .
C14 C12 C13 108.7(6) . .
C12 C13 H13A 109.5 . .
C12 C13 H13B 109.5 . .
C12 C13 H13C 109.5 . .
H13A C13 H13B 109.5 . .
H13A C13 H13C 109.5 . .
H13B C13 H13C 109.5 . .
C12 C14 H14A 109.5 . .
C12 C14 H14B 109.5 . .
C12 C14 H14C 109.5 . .
H14A C14 H14B 109.5 . .
H14A C14 H14C 109.5 . .
H14B C14 H14C 109.5 . .
Si2 C15 H15 108.5 . .
C16 C15 Si2 112.4(5) . .
C16 C15 H15 108.5 . .
C16 C15 C17 108.4(6) . .
C17 C15 Si2 110.5(5) . .
C17 C15 H15 108.5 . .
C15 C16 H16A 109.5 . .
C15 C16 H16B 109.5 . .
C15 C16 H16C 109.5 . .
H16A C16 H16B 109.5 . .
H16A C16 H16C 109.5 . .
H16B C16 H16C 109.5 . .
C15 C17 H17A 109.5 . .
C15 C17 H17B 109.5 . .
C15 C17 H17C 109.5 . .
H17A C17 H17B 109.5 . .
H17A C17 H17C 109.5 . .
H17B C17 H17C 109.5 . .
Si2 C18 H18 105.4 . .
C19 C18 Si2 112.2(5) . .
C19 C18 H18 105.4 . .
C20 C18 Si2 117.0(5) . .
C20 C18 H18 105.4 . .
C20 C18 C19 110.5(6) . .
C18 C19 H19A 109.5 . .
C18 C19 H19B 109.5 . .
C18 C19 H19C 109.5 . .
H19A C19 H19B 109.5 . .
H19A C19 H19C 109.5 . .
H19B C19 H19C 109.5 . .
C18 C20 H20A 109.5 . .
C18 C20 H20B 109.5 . .
C18 C20 H20C 109.5 . .
H20A C20 H20B 109.5 . .
H20A C20 H20C 109.5 . .
H20B C20 H20C 109.5 . .
N2 C21 H21A 109.9 . .
N2 C21 H21B 109.9 . .
N2 C21 C22 109.0(5) . .
H21A C21 H21B 108.3 . .
C22 C21 H21A 109.9 . .
C22 C21 H21B 109.9 . .
N4 C22 C21 111.0(5) . .
N4 C22 H22A 109.4 . .
N4 C22 H22B 109.4 . .
C21 C22 H22A 109.4 . .
C21 C22 H22B 109.4 . .
H22A C22 H22B 108.0 . .
Si3 C23 H23 105.8 . .
C24 C23 Si3 115.8(5) . .
C24 C23 H23 105.8 . .
C24 C23 C25 109.9(6) . .
C25 C23 Si3 113.0(5) . .
C25 C23 H23 105.8 . .
C23 C24 H24A 109.5 . .
C23 C24 H24B 109.5 . .
C23 C24 H24C 109.5 . .
H24A C24 H24B 109.5 . .
H24A C24 H24C 109.5 . .
H24B C24 H24C 109.5 . .
C23 C25 H25A 109.5 . .
C23 C25 H25B 109.5 . .
C23 C25 H25C 109.5 . .
H25A C25 H25B 109.5 . .
H25A C25 H25C 109.5 . .
H25B C25 H25C 109.5 . .
Si3 C26 H26 107.6 . .
C27 C26 Si3 114.3(5) . .
C27 C26 H26 107.6 . .
C28 C26 Si3 110.0(5) . .
C28 C26 H26 107.6 . .
C28 C26 C27 109.5(6) . .
C26 C27 H27A 109.5 . .
C26 C27 H27B 109.5 . .
C26 C27 H27C 109.5 . .
H27A C27 H27B 109.5 . .
H27A C27 H27C 109.5 . .
H27B C27 H27C 109.5 . .
C26 C28 H28A 109.5 . .
C26 C28 H28B 109.5 . .
C26 C28 H28C 109.5 . .
H28A C28 H28B 109.5 . .
H28A C28 H28C 109.5 . .
H28B C28 H28C 109.5 . .
Si3 C29 H29 107.1 . .
C30 C29 Si3 115.0(5) . .
C30 C29 H29 107.1 . .
C31 C29 Si3 112.2(5) . .
C31 C29 H29 107.1 . .
C31 C29 C30 107.8(6) . .
C29 C30 H30A 109.5 . .
C29 C30 H30B 109.5 . .
C29 C30 H30C 109.5 . .
H30A C30 H30B 109.5 . .
H30A C30 H30C 109.5 . .
H30B C30 H30C 109.5 . .
C29 C31 H31A 109.5 . .
C29 C31 H31B 109.5 . .
C29 C31 H31C 109.5 . .
H31A C31 H31B 109.5 . .
H31A C31 H31C 109.5 . .
H31B C31 H31C 109.5 . .
N3 C32 H32A 109.2 . .
N3 C32 H32B 109.2 . .
N3 C32 C33 112.1(5) . .
H32A C32 H32B 107.9 . .
C33 C32 H32A 109.2 . .
C33 C32 H32B 109.2 . .
N4 C33 C32 109.7(5) . .
N4 C33 H33A 109.7 . .
N4 C33 H33B 109.7 . .
C32 C33 H33A 109.7 . .
C32 C33 H33B 109.7 . .
H33A C33 H33B 108.2 . .
O1 C34 H34A 109.9 . .
O1 C34 H34B 109.9 . .
O1 C34 C35 108.8(6) . .
H34A C34 H34B 108.3 . .
C35 C34 H34A 109.9 . .
C35 C34 H34B 109.9 . .
O2 C35 C34 109.2(6) . .
O2 C35 H35A 109.8 . .
O2 C35 H35B 109.8 . .
C34 C35 H35A 109.8 . .
C34 C35 H35B 109.8 . .
H35A C35 H35B 108.3 . .
O2 C36 H36A 109.8 . .
O2 C36 H36B 109.8 . .
O2 C36 C37 109.3(6) . .
H36A C36 H36B 108.3 . .
C37 C36 H36A 109.8 . .
C37 C36 H36B 109.8 . .
O3 C37 C36 108.1(6) . .
O3 C37 H37A 110.1 . .
O3 C37 H37B 110.1 . .
C36 C37 H37A 110.1 . .
C36 C37 H37B 110.1 . .
H37A C37 H37B 108.4 . .
O3 C38 H38A 109.8 . .
O3 C38 H38B 109.8 . .
O3 C38 C39 109.6(6) . .
H38A C38 H38B 108.2 . .
C39 C38 H38A 109.8 . .
C39 C38 H38B 109.8 . .
O4 C39 C38 108.7(6) . .
O4 C39 H39A 109.9 . .
O4 C39 H39B 109.9 . .
C38 C39 H39A 109.9 . .
C38 C39 H39B 109.9 . .
H39A C39 H39B 108.3 . .
O4 C40 H40A 110.0 . .
O4 C40 H40B 110.0 . .
O4 C40 C41 108.3(6) . .
H40A C40 H40B 108.4 . .
C41 C40 H40A 110.0 . .
C41 C40 H40B 110.0 . .
O5 C41 C40 109.4(6) . .
O5 C41 H41A 109.8 . .
O5 C41 H41B 109.8 . .
C40 C41 H41A 109.8 . .
C40 C41 H41B 109.8 . .
H41A C41 H41B 108.2 . .
O5 C42 H42A 109.6 . .
O5 C42 H42B 109.6 . .
O5 C42 C43 110.3(6) . .
H42A C42 H42B 108.1 . .
C43 C42 H42A 109.6 . .
C43 C42 H42B 109.6 . .
O6 C43 C42 108.2(6) . .
O6 C43 H43A 110.1 . .
O6 C43 H43B 110.1 . .
C42 C43 H43A 110.1 . .
C42 C43 H43B 110.1 . .
H43A C43 H43B 108.4 . .
O6 C44 H44A 109.6 . .
O6 C44 H44B 109.6 . .
O6 C44 C45 110.1(7) . .
H44A C44 H44B 108.1 . .
C45 C44 H44A 109.6 . .
C45 C44 H44B 109.6 . .
O1 C45 C44 110.2(6) . .
O1 C45 H45A 109.6 . .
O1 C45 H45B 109.6 . .
C44 C45 H45A 109.6 . .
C44 C45 H45B 109.6 . .
H45A C45 H45B 108.1 . .
U1 N5 Cs1 148.8(3) . .

loop_
_geom_bond_atom_site_label_1
_geom_bond_atom_site_label_2
_geom_bond_distance
_geom_bond_site_symmetry_2
U1 N1 2.355(5) .
U1 N2 2.346(5) .
U1 N3 2.364(5) .
U1 N4 2.680(5) .
U1 N5 1.803(5) .
Cs1 O1 3.177(5) .
Cs1 O2 3.285(5) .
Cs1 O3 3.109(5) .
Cs1 O4 3.171(5) .
Cs1 O5 3.047(5) .
Cs1 O6 3.204(5) .
Cs1 N5 3.099(5) .
Si1 N1 1.724(5) .
Si1 C1 1.915(7) .
Si1 C4 1.900(6) .
Si1 C7 1.899(7) .
Si2 N2 1.721(5) .
Si2 C12 1.920(7) .
Si2 C15 1.909(7) .
Si2 C18 1.891(7) .
Si3 N3 1.712(5) .
Si3 C23 1.911(7) .
Si3 C26 1.904(7) .
Si3 C29 1.887(7) .
O1 C34 1.434(10) .
O1 C45 1.431(10) .
O2 C35 1.428(9) .
O2 C36 1.418(10) .
O3 C37 1.417(9) .
O3 C38 1.421(9) .
O4 C39 1.434(10) .
O4 C40 1.419(9) .
O5 C41 1.417(10) .
O5 C42 1.410(9) .
O6 C43 1.436(10) .
O6 C44 1.419(10) .
N1 C10 1.463(7) .
N2 C21 1.473(7) .
N3 C32 1.473(8) .
N4 C11 1.497(8) .
N4 C22 1.479(9) .
N4 C33 1.493(8) .
C1 H1 1.0000 .
C1 C2 1.532(10) .
C1 C3 1.536(10) .
C2 H2A 0.9800 .
C2 H2B 0.9800 .
C2 H2C 0.9800 .
C3 H3A 0.9800 .
C3 H3B 0.9800 .
C3 H3C 0.9800 .
C4 H4 1.0000 .
C4 C5 1.535(9) .
C4 C6 1.534(9) .
C5 H5A 0.9800 .
C5 H5B 0.9800 .
C5 H5C 0.9800 .
C6 H6A 0.9800 .
C6 H6B 0.9800 .
C6 H6C 0.9800 .
C7 H7 1.0000 .
C7 C8 1.520(9) .
C7 C9 1.545(9) .
C8 H8A 0.9800 .
C8 H8B 0.9800 .
C8 H8C 0.9800 .
C9 H9A 0.9800 .
C9 H9B 0.9800 .
C9 H9C 0.9800 .
C10 H10A 0.9900 .
C10 H10B 0.9900 .
C10 C11 1.508(9) .
C11 H11A 0.9900 .
C11 H11B 0.9900 .
C12 H12 1.0000 .
C12 C13 1.551(10) .
C12 C14 1.525(10) .
C13 H13A 0.9800 .
C13 H13B 0.9800 .
C13 H13C 0.9800 .
C14 H14A 0.9800 .
C14 H14B 0.9800 .
C14 H14C 0.9800 .
C15 H15 1.0000 .
C15 C16 1.540(10) .
C15 C17 1.554(10) .
C16 H16A 0.9800 .
C16 H16B 0.9800 .
C16 H16C 0.9800 .
C17 H17A 0.9800 .
C17 H17B 0.9800 .
C17 H17C 0.9800 .
C18 H18 1.0000 .
C18 C19 1.547(11) .
C18 C20 1.529(10) .
C19 H19A 0.9800 .
C19 H19B 0.9800 .
C19 H19C 0.9800 .
C20 H20A 0.9800 .
C20 H20B 0.9800 .
C20 H20C 0.9800 .
C21 H21A 0.9900 .
C21 H21B 0.9900 .
C21 C22 1.522(9) .
C22 H22A 0.9900 .
C22 H22B 0.9900 .
C23 H23 1.0000 .
C23 C24 1.550(10) .
C23 C25 1.552(9) .
C24 H24A 0.9800 .
C24 H24B 0.9800 .
C24 H24C 0.9800 .
C25 H25A 0.9800 .
C25 H25B 0.9800 .
C25 H25C 0.9800 .
C26 H26 1.0000 .
C26 C27 1.544(9) .
C26 C28 1.532(10) .
C27 H27A 0.9800 .
C27 H27B 0.9800 .
C27 H27C 0.9800 .
C28 H28A 0.9800 .
C28 H28B 0.9800 .
C28 H28C 0.9800 .
C29 H29 1.0000 .
C29 C30 1.568(9) .
C29 C31 1.539(10) .
C30 H30A 0.9800 .
C30 H30B 0.9800 .
C30 H30C 0.9800 .
C31 H31A 0.9800 .
C31 H31B 0.9800 .
C31 H31C 0.9800 .
C32 H32A 0.9900 .
C32 H32B 0.9900 .
C32 C33 1.507(9) .
C33 H33A 0.9900 .
C33 H33B 0.9900 .
C34 H34A 0.9900 .
C34 H34B 0.9900 .
C34 C35 1.503(13) .
C35 H35A 0.9900 .
C35 H35B 0.9900 .
C36 H36A 0.9900 .
C36 H36B 0.9900 .
C36 C37 1.504(12) .
C37 H37A 0.9900 .
C37 H37B 0.9900 .
C38 H38A 0.9900 .
C38 H38B 0.9900 .
C38 C39 1.500(11) .
C39 H39A 0.9900 .
C39 H39B 0.9900 .
C40 H40A 0.9900 .
C40 H40B 0.9900 .
C40 C41 1.510(12) .
C41 H41A 0.9900 .
C41 H41B 0.9900 .
C42 H42A 0.9900 .
C42 H42B 0.9900 .
C42 C43 1.491(12) .
C43 H43A 0.9900 .
C43 H43B 0.9900 .
C44 H44A 0.9900 .
C44 H44B 0.9900 .
C44 C45 1.484(13) .
C45 H45A 0.9900 .
C45 H45B 0.9900 .

loop_
_geom_torsion_atom_site_label_1
_geom_torsion_atom_site_label_2
_geom_torsion_atom_site_label_3
_geom_torsion_atom_site_label_4
_geom_torsion
_geom_torsion_site_symmetry_1
_geom_torsion_site_symmetry_2
_geom_torsion_site_symmetry_3
_geom_torsion_site_symmetry_4
U1 N1 C10 C11 -56.7(5) . . . .
U1 N2 C21 C22 -55.1(6) . . . .
U1 N3 C32 C33 -55.0(6) . . . .
U1 N4 C11 C10 -32.5(5) . . . .
U1 N4 C22 C21 -33.0(6) . . . .
U1 N4 C33 C32 -33.6(6) . . . .
Cs1 O1 C34 C35 19.6(7) . . . .
Cs1 O1 C45 C44 -29.2(7) . . . .
Cs1 O2 C35 C34 73.9(6) . . . .
Cs1 O2 C36 C37 -67.2(6) . . . .
Cs1 O3 C37 C36 -22.6(8) . . . .
Cs1 O3 C38 C39 21.3(8) . . . .
Cs1 O4 C39 C38 76.4(6) . . . .
Cs1 O4 C40 C41 -77.9(6) . . . .
Cs1 O5 C41 C40 -14.7(8) . . . .
Cs1 O5 C42 C43 20.6(8) . . . .
Cs1 O6 C43 C42 66.8(6) . . . .
Cs1 O6 C44 C45 -66.8(6) . . . .
Si1 N1 C10 C11 125.9(5) . . . .
Si2 N2 C21 C22 128.2(5) . . . .
Si3 N3 C32 C33 120.9(5) . . . .
O1 C34 C35 O2 -65.7(8) . . . .
O2 C36 C37 O3 60.8(8) . . . .
O3 C38 C39 O4 -70.6(8) . . . .
O4 C40 C41 O5 68.0(8) . . . .
O5 C42 C43 O6 -59.6(8) . . . .
O6 C44 C45 O1 65.7(7) . . . .
N1 U1 N5 Cs1 -65.0(6) . . . .
N1 Si1 C4 C5 72.0(5) . . . .
N1 Si1 C4 C6 -160.6(5) . . . .
N1 Si1 C7 C8 -63.2(5) . . . .
N1 Si1 C7 C9 59.4(5) . . . .
N1 C10 C11 N4 58.6(6) . . . .
N2 U1 N5 Cs1 53.1(6) . . . .
N2 Si2 C18 C19 64.0(6) . . . .
N2 Si2 C18 C20 -166.8(6) . . . .
N2 C21 C22 N4 58.1(7) . . . .
N3 U1 N5 Cs1 172.9(5) . . . .
N3 Si3 C29 C30 155.8(5) . . . .
N3 Si3 C29 C31 -80.5(5) . . . .
N3 C32 C33 N4 60.2(7) . . . .
C1 Si1 N1 U1 155.4(3) . . . .
C1 Si1 N1 C10 -27.6(5) . . . .
C1 Si1 C4 C5 -50.9(6) . . . .
C1 Si1 C4 C6 76.5(6) . . . .
C1 Si1 C7 C8 59.3(5) . . . .
C1 Si1 C7 C9 -178.1(5) . . . .
C4 Si1 N1 U1 32.6(4) . . . .
C4 Si1 N1 C10 -150.4(4) . . . .
C4 Si1 C7 C8 179.3(5) . . . .
C4 Si1 C7 C9 -58.1(5) . . . .
C7 Si1 N1 U1 -86.3(4) . . . .
C7 Si1 N1 C10 90.7(5) . . . .
C7 Si1 C4 C5 -166.3(5) . . . .
C7 Si1 C4 C6 -39.0(6) . . . .
C11 N4 C22 C21 86.7(6) . . . .
C11 N4 C33 C32 -152.3(5) . . . .
C12 Si2 N2 U1 142.8(3) . . . .
C12 Si2 N2 C21 -41.0(5) . . . .
C12 Si2 C18 C19 -61.0(6) . . . .
C12 Si2 C18 C20 68.2(7) . . . .
C15 Si2 N2 U1 -99.0(4) . . . .
C15 Si2 N2 C21 77.2(5) . . . .
C15 Si2 C18 C19 -174.5(5) . . . .
C15 Si2 C18 C20 -45.3(7) . . . .
C18 Si2 N2 U1 18.7(4) . . . .
C18 Si2 N2 C21 -165.2(5) . . . .
C22 N4 C11 C10 -151.5(5) . . . .
C22 N4 C33 C32 84.1(6) . . . .
C23 Si3 N3 U1 -153.5(3) . . . .
C23 Si3 N3 C32 31.6(5) . . . .
C23 Si3 C29 C30 -80.2(6) . . . .
C23 Si3 C29 C31 43.5(6) . . . .
C26 Si3 N3 U1 87.8(4) . . . .
C26 Si3 N3 C32 -87.1(5) . . . .
C26 Si3 C29 C30 34.8(6) . . . .
C26 Si3 C29 C31 158.5(5) . . . .
C29 Si3 N3 U1 -28.9(4) . . . .
C29 Si3 N3 C32 156.2(5) . . . .
C33 N4 C11 C10 85.2(6) . . . .
C33 N4 C22 C21 -150.4(5) . . . .
C34 O1 C45 C44 179.8(6) . . . .
C35 O2 C36 C37 178.6(6) . . . .
C36 O2 C35 C34 -169.3(6) . . . .
C37 O3 C38 C39 -179.5(6) . . . .
C38 O3 C37 C36 -179.5(6) . . . .
C39 O4 C40 C41 177.8(6) . . . .
C40 O4 C39 C38 179.1(6) . . . .
C41 O5 C42 C43 -179.8(6) . . . .
C42 O5 C41 C40 -175.6(6) . . . .
C43 O6 C44 C45 173.8(6) . . . .
C44 O6 C43 C42 -172.9(6) . . . .
C45 O1 C34 C35 170.0(6) . . . .
